data_1552053
loop_
_publ_author_name
'Aleksandr V. Zhukhovitskiy'
'Mingjiang Zhong'
'Eric G. Keeler'
'Vladimir K. Michaelis'
'Jessie E. P. Sun'
'Michael J. A. Hore'
'Darrin J. Pochan'
'Robert G. Griffin'
'Adam P. Willard'
'Jeremiah A. Johnson'

_publ_section_title
;
 Highly branched and loop-rich gels via formation of metal-organic cages
 linked by polymers
;
_journal_name_full 'Nature Chemistry'
_journal_page_first 33
_journal_page_last 41
_journal_paper_doi 10.1038/nchem.2390
_journal_volume 8
_journal_year 2016
_chemical_formula_sum 'C72.5 H40 N12.8 O22.91 Pd2'
_chemical_formula_weight 1669.73
_space_group_crystal_system orthorhombic
_space_group_IT_number 58
_space_group_name_Hall '-P 2 2n'
_space_group_name_H-M_alt 'P n n m'
_atom_sites_solution_hydrogens geom
_atom_sites_solution_primary direct
_atom_sites_solution_secondary difmap
_cell_angle_alpha 90
_cell_angle_beta 90
_cell_angle_gamma 90
_cell_formula_units_Z 4
_cell_length_a 28.134(2)
_cell_length_b 15.1380(12)
_cell_length_c 19.4067(14)
_cell_measurement_reflns_used 9677
_cell_measurement_temperature 100(2)
_cell_measurement_theta_max 25.49
_cell_measurement_theta_min 2.76
_cell_volume 8265.2(11)
_computing_cell_refinement 'SAINT 7.46A (Bruker-AXS, 2011)'
_computing_data_collection 'APEX2 v2011.4.0 (Bruker-AXS, 2011)'
_computing_data_reduction 'SAINT 7.46A (Bruker-AXS, 2011)'
_computing_molecular_graphics 'Bruker SHELXTL'
_computing_publication_material 'Bruker SHELXTL'
_computing_structure_refinement 'SHELXL-2014/6 (Sheldrick, 2014)'
_computing_structure_solution 'SHELXS-97 (Sheldrick, 2008)'
_diffrn_ambient_temperature 100(2)
_diffrn_detector_area_resol_mean 8.3
_diffrn_measured_fraction_theta_full 1.000
_diffrn_measured_fraction_theta_max 1.000
_diffrn_measurement_device_type 'Bruker Smart APEX2 CCD'
_diffrn_measurement_method '\f and \w scans'
_diffrn_radiation_type MoK\a
_diffrn_radiation_wavelength 0.71073
_diffrn_reflns_av_R_equivalents 0.1036
_diffrn_reflns_av_unetI/netI 0.0403
_diffrn_reflns_Laue_measured_fraction_full 1.000
_diffrn_reflns_Laue_measured_fraction_max 1.000
_diffrn_reflns_limit_h_max 37
_diffrn_reflns_limit_h_min -37
_diffrn_reflns_limit_k_max 20
_diffrn_reflns_limit_k_min -20
_diffrn_reflns_limit_l_max 25
_diffrn_reflns_limit_l_min -15
_diffrn_reflns_number 219815
_diffrn_reflns_point_group_measured_fraction_full 1.000
_diffrn_reflns_point_group_measured_fraction_max 1.000
_diffrn_reflns_theta_full 25.242
_diffrn_reflns_theta_max 28.280
_diffrn_reflns_theta_min 1.275
_diffrn_source 'I\mS micro-focus sealed tube, multilayer optics'
_exptl_absorpt_coefficient_mu 0.512
_exptl_absorpt_correction_T_max 0.7457
_exptl_absorpt_correction_T_min 0.6598
_exptl_absorpt_correction_type multi-scan
_exptl_absorpt_process_details 'SADABS (Sheldrick, 2009)'
_exptl_crystal_colour colourless
_exptl_crystal_density_diffrn 1.342
_exptl_crystal_density_meas .
_exptl_crystal_density_method 'not measured'
_exptl_crystal_description block
_exptl_crystal_F_000 3360
_exptl_crystal_size_max 0.090
_exptl_crystal_size_mid 0.055
_exptl_crystal_size_min 0.035
_refine_diff_density_max 1.788
_refine_diff_density_min -1.385
_refine_diff_density_rms 0.219
_refine_ls_extinction_coef .
_refine_ls_extinction_method none
_refine_ls_goodness_of_fit_ref 1.058
_refine_ls_hydrogen_treatment constr
_refine_ls_matrix_type full
_refine_ls_number_parameters 603
_refine_ls_number_reflns 10556
_refine_ls_number_restraints 1060
_refine_ls_restrained_S_all 1.054
_refine_ls_R_factor_all 0.1056
_refine_ls_R_factor_gt 0.0761
_refine_ls_shift/su_max 6.596
_refine_ls_shift/su_mean 0.061
_refine_ls_structure_factor_coef Fsqd
_refine_ls_weighting_details 'w=1/[\s^2^(Fo^2^)+(0.1534P)^2^+32.0449P] where P=(Fo^2^+2Fc^2^)/3'
_refine_ls_weighting_scheme calc
_refine_ls_wR_factor_gt 0.2273
_refine_ls_wR_factor_ref 0.2592
_reflns_Friedel_coverage 0.000
_reflns_Friedel_fraction_full .
_reflns_Friedel_fraction_max .
_reflns_number_gt 7723
_reflns_number_total 10556
_reflns_threshold_expression 'I > 2\s(I)'
_cod_data_source_file nchem.2390-s2.cif
_cod_data_source_block X14074
_cod_original_cell_volume 8265.3(11)
_cod_original_formula_sum 'C72.50 H40 N12.80 O22.91 Pd2'
_cod_database_code 1552053
_shelx_space_group_comment
; 
The symmetry employed for this shelxl refinement is uniquely defined 
by the following loop, which should always be used as a source of 
symmetry information in preference to the above space-group names. 
They are only intended as comments. 
;
_shelx_estimated_absorpt_t_min 0.955
_shelx_estimated_absorpt_t_max 0.982
_shelxl_version_number 2014/6

loop_
_space_group_symop_operation_xyz
'x, y, z'
'-x, -y, z'
'-x+1/2, y+1/2, -z+1/2'
'x+1/2, -y+1/2, -z+1/2'
'-x, -y, -z'
'x, y, -z'
'x-1/2, -y-1/2, z-1/2'
'-x-1/2, y-1/2, z-1/2'

loop_
_atom_site_label
_atom_site_type_symbol
_atom_site_fract_x
_atom_site_fract_y
_atom_site_fract_z
_atom_site_U_iso_or_equiv
_atom_site_adp_type
_atom_site_occupancy
_atom_site_site_symmetry_order
_atom_site_calc_flag
_atom_site_refinement_flags_posn
_atom_site_refinement_flags_adp
_atom_site_refinement_flags_occupancy
_atom_site_disorder_assembly
_atom_site_disorder_group
Pd1 Pd 0.37517(2) 0.07564(4) 0.0000 0.02461(17) Uani 1 2 d S TU P . .
N1 N 0.39120(14) 0.1669(3) 0.0720(2) 0.0264(8) Uani 1 1 d . U . . .
N2 N 0.64061(15) 0.0131(3) 0.0749(2) 0.0279(8) Uani 1 1 d . U . . .
C1 C 0.3560(2) 0.2152(4) 0.1008(3) 0.0327(11) Uani 1 1 d . U . . .
H1 H 0.3239 0.2039 0.0886 0.039 Uiso 1 1 calc R U . . .
C2 C 0.3664(2) 0.2806(4) 0.1478(3) 0.0374(12) Uani 1 1 d . U . . .
H2 H 0.3415 0.3153 0.1669 0.045 Uiso 1 1 calc R U . . .
C3 C 0.4135(2) 0.2958(3) 0.1674(3) 0.0328(11) Uani 1 1 d . U . . .
H3 H 0.4208 0.3393 0.2011 0.039 Uiso 1 1 calc R U . . .
C4 C 0.44948(18) 0.2468(3) 0.1371(3) 0.0275(10) Uani 1 1 d . U . . .
C5 C 0.43707(18) 0.1826(3) 0.0894(3) 0.0285(10) Uani 1 1 d . U . . .
C6 C 0.50035(19) 0.2608(3) 0.1556(3) 0.0291(10) Uani 1 1 d . U . . .
C7 C 0.5149(2) 0.3386(4) 0.1886(3) 0.0336(11) Uani 1 1 d . U . . .
H7 H 0.4923 0.3835 0.1983 0.040 Uiso 1 1 calc R U . . .
C8 C 0.5619(2) 0.3503(4) 0.2069(3) 0.0371(12) Uani 1 1 d D U . . .
C9 C 0.5957(2) 0.2867(4) 0.1911(3) 0.0360(11) Uani 1 1 d . U . . .
H9 H 0.6281 0.2962 0.2028 0.043 Uiso 1 1 calc R U . . .
C10 C 0.58222(19) 0.2091(3) 0.1580(3) 0.0297(10) Uani 1 1 d . U . . .
C11 C 0.53422(18) 0.1961(3) 0.1411(3) 0.0290(10) Uani 1 1 d . U . . .
H11 H 0.5247 0.1427 0.1195 0.035 Uiso 1 1 calc R U . . .
C12 C 0.68063(19) 0.0052(4) 0.1117(3) 0.0340(11) Uani 1 1 d . U . . .
H12 H 0.7022 -0.0412 0.1014 0.041 Uiso 1 1 calc R U . . .
C13 C 0.6911(2) 0.0635(4) 0.1646(3) 0.0380(12) Uani 1 1 d . U . . .
H13 H 0.7197 0.0571 0.1901 0.046 Uiso 1 1 calc R U . . .
C14 C 0.66006(19) 0.1308(4) 0.1802(3) 0.0353(12) Uani 1 1 d . U . . .
H14 H 0.6673 0.1712 0.2162 0.042 Uiso 1 1 calc R U . . .
C15 C 0.61772(18) 0.1394(4) 0.1428(3) 0.0292(10) Uani 1 1 d . U . . .
C16 C 0.60971(18) 0.0782(3) 0.0902(3) 0.0271(10) Uani 1 1 d . U . . .
H16 H 0.5813 0.0828 0.0641 0.032 Uiso 1 1 calc R U . . .
C17 C 0.5764(3) 0.4337(4) 0.2446(4) 0.0546(17) Uani 1 1 d D U . . .
O1 O 0.5832(7) 0.5040(5) 0.2039(4) 0.097(4) Uani 0.92(3) 1 d D U P A 1
O1A O 0.609(4) 0.483(5) 0.211(4) 0.067(12) Uani 0.08(3) 1 d D U P A 2
N1N N 0.4974(15) 0.001(3) 0.0291(5) 0.029(3) Uani 0.280(4) 1 d D U P B -1
O1N O 0.5109(14) 0.071(2) 0.0025(19) 0.024(4) Uani 0.280(4) 1 d D U P B -1
O2N O 0.496(2) -0.004(4) 0.0940(5) 0.038(6) Uani 0.280(4) 1 d D U P B -1
O3N O 0.4854(17) -0.062(3) -0.0077(15) 0.042(8) Uani 0.280(4) 1 d D U P B -1
N1M N 0.5005(11) -0.005(2) 0.2107(7) 0.054(4) Uani 0.328(5) 1 d D U P C -2
O1M O 0.5349(13) -0.028(2) 0.1733(16) 0.060(6) Uani 0.328(5) 1 d D U P C -2
O2M O 0.5075(9) 0.008(2) 0.2711(6) 0.057(5) Uani 0.328(5) 1 d D U P C -2
O3M O 0.4612(12) 0.007(2) 0.1832(15) 0.059(7) Uani 0.328(5) 1 d D U P C -2
Pd2 Pd 0.61215(2) 0.37339(4) 0.5000 0.02748(17) Uani 1 2 d S TU P . .
N3 N 0.63739(16) 0.4544(3) 0.4256(2) 0.0287(8) Uani 1 1 d . U . . .
N4 N 0.41390(15) 0.7084(3) 0.4267(2) 0.0285(9) Uani 1 1 d . U . . .
C21 C 0.67491(19) 0.4281(4) 0.3877(3) 0.0326(11) Uani 1 1 d . U . . .
H21 H 0.6899 0.3733 0.3978 0.039 Uiso 1 1 calc R U . . .
C22 C 0.69199(19) 0.4797(4) 0.3343(3) 0.0350(11) Uani 1 1 d . U . . .
H22 H 0.7184 0.4604 0.3078 0.042 Uiso 1 1 calc R U . . .
C23 C 0.67019(19) 0.5599(4) 0.3196(3) 0.0325(11) Uani 1 1 d . U . . .
H23 H 0.6818 0.5960 0.2833 0.039 Uiso 1 1 calc R U . . .
C24 C 0.63113(19) 0.5874(3) 0.3585(3) 0.0303(10) Uani 1 1 d . U . . .
C25 C 0.61592(18) 0.5318(4) 0.4114(3) 0.0303(10) Uani 1 1 d . U . . .
C26 C 0.6058(2) 0.6706(4) 0.3452(3) 0.0320(10) Uani 1 1 d . U . . .
C27 C 0.6300(2) 0.7449(4) 0.3211(3) 0.0351(11) Uani 1 1 d . U . . .
H27 H 0.6633 0.7418 0.3131 0.042 Uiso 1 1 calc R U . . .
C28 C 0.6058(2) 0.8234(4) 0.3086(3) 0.0364(11) Uani 1 1 d D U . . .
C29 C 0.5571(2) 0.8280(4) 0.3209(3) 0.0354(11) Uani 1 1 d . U . . .
H29 H 0.5405 0.8815 0.3124 0.042 Uiso 1 1 calc R U . . .
C30 C 0.5325(2) 0.7540(4) 0.3457(3) 0.0329(11) Uani 1 1 d . U . . .
C31 C 0.55712(19) 0.6762(4) 0.3563(3) 0.0327(11) Uani 1 1 d . U . . .
H31 H 0.5404 0.6253 0.3715 0.039 Uiso 1 1 calc R U . . .
C32 C 0.3858(2) 0.7680(4) 0.3961(3) 0.0353(11) Uani 1 1 d . U . . .
H32 H 0.3530 0.7705 0.4080 0.042 Uiso 1 1 calc R U . . .
C33 C 0.4035(2) 0.8259(4) 0.3478(3) 0.0415(13) Uani 1 1 d . U . . .
H33 H 0.3831 0.8681 0.3269 0.050 Uiso 1 1 calc R U . . .
C34 C 0.4507(2) 0.8229(4) 0.3296(3) 0.0393(12) Uani 1 1 d . U . . .
H34 H 0.4630 0.8625 0.2961 0.047 Uiso 1 1 calc R U . . .
C35 C 0.48057(19) 0.7605(4) 0.3613(3) 0.0314(10) Uani 1 1 d . U . . .
C36 C 0.46038(19) 0.7052(3) 0.4098(3) 0.0307(10) Uani 1 1 d . U . . .
H36 H 0.4801 0.6631 0.4323 0.037 Uiso 1 1 calc R U . . .
C47 C 0.6313(2) 0.9023(4) 0.2795(4) 0.0476(15) Uani 1 1 d D U . . .
O2 O 0.6109(3) 0.9804(5) 0.2902(4) 0.049(2) Uiso 0.588(13) 1 d D U P D 1
O2A O 0.6770(6) 0.9077(16) 0.2927(13) 0.132(9) Uiso 0.412(13) 1 d D U P D 2
N2N N 0.5019(10) 0.4993(16) 0.4718(5) 0.038(3) Uiso 0.286(5) 1 d D U P E -1
O4N O 0.5200(5) 0.5617(9) 0.5050(11) 0.019(3) Uiso 0.286(5) 1 d D U P E -1
O5N O 0.5042(10) 0.497(2) 0.4081(5) 0.039(3) Uiso 0.286(5) 1 d D U P E -1
O6N O 0.4819(12) 0.4359(19) 0.502(2) 0.092(12) Uiso 0.286(5) 1 d D U P E -1
N4N N 0.7430(2) 0.2648(4) 0.2852(4) 0.0635(17) Uani 1 1 d D U . . .
O10N O 0.7681(2) 0.3257(4) 0.3048(4) 0.090(2) Uani 1 1 d D U . . .
O11N O 0.7010(2) 0.2656(6) 0.2995(5) 0.112(3) Uani 1 1 d D U . . .
O12N O 0.7601(2) 0.2026(5) 0.2524(4) 0.100(3) Uani 1 1 d D U . . .
N3N N 0.2464(3) 0.2165(5) 0.0000 0.0526(18) Uani 1 2 d DS TU P . .
O7N O 0.2644(2) 0.1378(5) 0.0000 0.0524(16) Uani 1 2 d DS TU P . .
O8N O 0.2032(2) 0.2319(5) 0.0000 0.0540(17) Uani 1 2 d DS TU P . .
O9N O 0.2725(3) 0.2836(6) 0.0000 0.080(3) Uani 1 2 d DS TU P . .
O1S O 0.7980(14) 0.938(2) 0.335(2) 0.210(13) Uiso 0.425(3) 1 d D U P F 1
C1S C 0.8314(9) 0.9942(17) 0.3603(13) 0.084(6) Uiso 0.425(3) 1 d D U P F 1
O1T O 0.7774(5) 0.9818(9) 0.3377(6) 0.053(3) Uiso 0.418(3) 1 d D U P G 2
C1T C 0.7665(7) 1.0523(12) 0.3762(10) 0.056(4) Uiso 0.418(3) 1 d D U P G 2
O1U O 0.7898(11) 0.986(2) 0.3934(16) 0.050(7) Uiso 0.157(3) 1 d D U P H 3
C1U C 0.757(2) 1.022(5) 0.350(3) 0.077(13) Uiso 0.157(3) 1 d D U P H 3
O2S O 0.7198(7) 0.2027(14) 0.0119(16) 0.066(8) Uiso 0.220(9) 1 d D U P I -1
C2S C 0.7619(12) 0.215(3) 0.046(2) 0.076(11) Uiso 0.220(9) 1 d D U P I -1
O2T O 0.7673(6) 0.1531(12) 0.0345(9) 0.049(4) Uiso 0.280(9) 1 d D U P I -2
C2T C 0.7732(10) 0.0805(18) -0.005(3) 0.079(8) Uiso 0.280(9) 1 d D U P I -2
O3S O 0.5454(8) 0.4884(15) 0.0356(12) 0.039(6) Uiso 0.186(13) 1 d D U P J -1
C3S C 0.5701(18) 0.549(3) -0.002(5) 0.101(13) Uiso 0.186(13) 1 d D U P J -1
O3T O 0.5623(13) 0.508(3) -0.071(2) 0.161(13) Uiso 0.314(13) 1 d D U P J -2
C3T C 0.6031(10) 0.484(2) -0.0395(15) 0.069(8) Uiso 0.314(13) 1 d D U P J -2
O4S O 0.6097(11) 0.824(2) 0.4740(17) 0.150(10) Uiso 0.25 1 d D U P K -1
C4S C 0.6425(9) 0.9011(16) 0.4779(12) 0.047(6) Uiso 0.25 1 d D U P K -1

loop_
_atom_site_aniso_label
_atom_site_aniso_U_11
_atom_site_aniso_U_22
_atom_site_aniso_U_33
_atom_site_aniso_U_23
_atom_site_aniso_U_13
_atom_site_aniso_U_12
Pd1 0.0204(3) 0.0259(3) 0.0276(3) 0.000 0.000 0.00123(19)
N1 0.0234(18) 0.026(2) 0.030(2) -0.0006(16) 0.0006(15) 0.0015(15)
N2 0.0234(18) 0.029(2) 0.031(2) 0.0008(16) -0.0004(15) 0.0001(16)
C1 0.029(2) 0.034(3) 0.035(3) -0.002(2) 0.0046(19) 0.0047(19)
C2 0.031(2) 0.037(3) 0.044(3) -0.008(2) 0.008(2) 0.005(2)
C3 0.035(2) 0.024(2) 0.039(3) -0.004(2) 0.004(2) 0.0003(19)
C4 0.029(2) 0.023(2) 0.031(2) -0.0023(18) 0.0018(17) 0.0015(17)
C5 0.027(2) 0.028(2) 0.031(2) -0.0031(18) -0.0007(17) 0.0028(17)
C6 0.030(2) 0.029(2) 0.028(2) -0.0019(18) -0.0020(18) 0.0018(17)
C7 0.040(3) 0.028(2) 0.034(3) -0.004(2) -0.005(2) 0.0003(19)
C8 0.041(3) 0.027(2) 0.043(3) -0.006(2) -0.008(2) -0.0013(19)
C9 0.038(3) 0.032(2) 0.038(3) -0.002(2) -0.009(2) -0.002(2)
C10 0.028(2) 0.030(2) 0.031(2) -0.0026(18) -0.0022(18) -0.0006(17)
C11 0.029(2) 0.028(2) 0.030(2) -0.0012(18) -0.0018(18) -0.0005(17)
C12 0.027(2) 0.033(3) 0.043(3) -0.003(2) -0.005(2) 0.0003(19)
C13 0.028(2) 0.038(3) 0.048(3) -0.008(2) -0.010(2) 0.002(2)
C14 0.028(2) 0.035(3) 0.043(3) -0.007(2) -0.008(2) 0.000(2)
C15 0.024(2) 0.031(2) 0.033(2) -0.0031(19) -0.0025(17) -0.0021(17)
C16 0.023(2) 0.027(2) 0.031(2) -0.0020(18) -0.0001(17) 0.0004(17)
C17 0.053(4) 0.034(3) 0.076(4) -0.014(3) -0.023(3) 0.000(2)
O1 0.160(11) 0.029(3) 0.101(5) 0.009(3) -0.062(5) -0.018(4)
O1A 0.070(19) 0.037(15) 0.093(18) -0.010(13) -0.014(15) -0.008(15)
N1N 0.024(8) 0.029(5) 0.034(4) -0.006(7) -0.003(7) 0.008(4)
O1N 0.022(6) 0.026(5) 0.025(7) -0.011(7) -0.005(9) 0.008(4)
O2N 0.047(16) 0.033(8) 0.035(4) -0.006(7) -0.001(6) -0.006(7)
O3N 0.046(15) 0.036(9) 0.045(10) -0.014(8) -0.005(8) 0.001(9)
N1M 0.064(6) 0.020(8) 0.078(6) 0.000(7) -0.006(8) 0.002(6)
O1M 0.061(8) 0.035(14) 0.085(10) -0.010(8) -0.004(8) -0.011(8)
O2M 0.065(14) 0.025(12) 0.079(6) -0.001(6) -0.009(7) -0.006(11)
O3M 0.061(7) 0.038(17) 0.079(11) 0.002(9) -0.002(9) -0.006(8)
Pd2 0.0254(3) 0.0248(3) 0.0323(3) 0.000 0.000 0.0003(2)
N3 0.029(2) 0.0244(19) 0.033(2) -0.0003(16) -0.0007(16) -0.0024(16)
N4 0.030(2) 0.024(2) 0.032(2) -0.0005(16) -0.0016(16) -0.0010(15)
C21 0.026(2) 0.030(2) 0.042(3) -0.003(2) -0.0009(19) -0.0036(18)
C22 0.028(2) 0.037(3) 0.040(3) -0.002(2) 0.004(2) -0.004(2)
C23 0.030(2) 0.033(2) 0.035(3) -0.0002(19) 0.0026(19) -0.0070(19)
C24 0.030(2) 0.028(2) 0.032(2) -0.0029(18) -0.0005(18) -0.0035(18)
C25 0.027(2) 0.030(2) 0.033(2) 0.0002(19) -0.0001(18) -0.0007(18)
C26 0.035(2) 0.030(2) 0.032(2) -0.0010(19) -0.0002(19) -0.0028(18)
C27 0.034(3) 0.036(2) 0.035(3) 0.003(2) 0.005(2) -0.004(2)
C28 0.037(3) 0.033(2) 0.039(3) 0.004(2) 0.005(2) -0.004(2)
C29 0.038(3) 0.032(3) 0.036(3) 0.003(2) 0.003(2) 0.000(2)
C30 0.033(2) 0.032(2) 0.034(3) 0.0015(19) 0.0015(19) -0.0026(18)
C31 0.032(2) 0.033(2) 0.033(3) 0.002(2) -0.0004(19) -0.0044(19)
C32 0.032(2) 0.033(3) 0.041(3) 0.005(2) -0.002(2) 0.001(2)
C33 0.038(3) 0.040(3) 0.047(3) 0.015(2) -0.003(2) 0.004(2)
C34 0.039(3) 0.037(3) 0.041(3) 0.009(2) 0.003(2) 0.003(2)
C35 0.032(2) 0.030(2) 0.032(2) -0.0011(19) -0.0012(18) -0.0001(18)
C36 0.032(2) 0.026(2) 0.034(2) 0.0005(19) 0.0006(18) 0.0005(18)
C47 0.042(3) 0.034(3) 0.066(4) 0.012(3) 0.009(3) -0.002(2)
N4N 0.043(3) 0.073(4) 0.074(4) -0.026(3) -0.008(3) 0.002(3)
O10N 0.065(4) 0.081(4) 0.124(6) -0.035(4) -0.031(4) 0.007(3)
O11N 0.058(3) 0.131(6) 0.146(7) -0.091(6) 0.018(4) -0.008(3)
O12N 0.048(3) 0.111(5) 0.140(6) -0.075(5) 0.004(4) 0.006(3)
N3N 0.044(4) 0.056(4) 0.057(5) 0.000 0.000 -0.001(3)
O7N 0.042(3) 0.061(4) 0.054(4) 0.000 0.000 -0.001(3)
O8N 0.037(3) 0.070(4) 0.055(4) 0.000 0.000 0.005(3)
O9N 0.065(5) 0.065(5) 0.109(7) 0.000 0.000 -0.017(4)

loop_
_atom_type_symbol
_atom_type_description
_atom_type_scat_dispersion_real
_atom_type_scat_dispersion_imag
_atom_type_scat_source
C C 0.0033 0.0016 'International Tables Vol C Tables 4.2.6.8 and 6.1.1.4'
H H 0.0000 0.0000 'International Tables Vol C Tables 4.2.6.8 and 6.1.1.4'
N N 0.0061 0.0033 'International Tables Vol C Tables 4.2.6.8 and 6.1.1.4'
O O 0.0106 0.0060 'International Tables Vol C Tables 4.2.6.8 and 6.1.1.4'
Pd Pd -0.9988 1.0072 'International Tables Vol C Tables 4.2.6.8 and 6.1.1.4'

loop_
_geom_angle_atom_site_label_1
_geom_angle_atom_site_label_2
_geom_angle_atom_site_label_3
_geom_angle
_geom_angle_site_symmetry_1
_geom_angle_site_symmetry_3
N1 Pd1 N1 87.7(2) 6 .
N1 Pd1 N2 90.34(17) 6 5_655
N1 Pd1 N2 178.08(17) . 5_655
N1 Pd1 N2 178.08(17) 6 2_655
N1 Pd1 N2 90.34(17) . 2_655
N2 Pd1 N2 91.6(2) 5_655 2_655
C1 N1 C5 119.9(5) . .
C1 N1 Pd1 119.6(4) . .
C5 N1 Pd1 120.4(3) . .
C12 N2 C16 119.3(5) . .
C12 N2 Pd1 120.5(4) . 5_655
C16 N2 Pd1 120.1(3) . 5_655
N1 C1 C2 120.6(5) . .
N1 C1 H1 119.7 . .
C2 C1 H1 119.7 . .
C1 C2 C3 119.9(5) . .
C1 C2 H2 120.0 . .
C3 C2 H2 120.1 . .
C4 C3 C2 119.3(5) . .
C4 C3 H3 120.4 . .
C2 C3 H3 120.3 . .
C5 C4 C3 118.3(5) . .
C5 C4 C6 120.1(4) . .
C3 C4 C6 121.5(5) . .
N1 C5 C4 122.0(5) . .
C11 C6 C7 118.8(5) . .
C11 C6 C4 120.5(5) . .
C7 C6 C4 120.7(5) . .
C8 C7 C6 120.4(5) . .
C8 C7 H7 119.8 . .
C6 C7 H7 119.8 . .
C7 C8 C9 120.7(5) . .
C7 C8 C17 119.4(6) . .
C9 C8 C17 119.9(5) . .
C8 C9 C10 120.1(5) . .
C8 C9 H9 120.0 . .
C10 C9 H9 120.0 . .
C9 C10 C11 119.2(5) . .
C9 C10 C15 120.6(5) . .
C11 C10 C15 120.1(5) . .
C6 C11 C10 120.8(5) . .
C6 C11 H11 119.6 . .
C10 C11 H11 119.6 . .
N2 C12 C13 121.1(5) . .
N2 C12 H12 119.4 . .
C13 C12 H12 119.4 . .
C14 C13 C12 120.0(5) . .
C14 C13 H13 120.0 . .
C12 C13 H13 120.0 . .
C13 C14 C15 119.6(5) . .
C13 C14 H14 120.2 . .
C15 C14 H14 120.2 . .
C16 C15 C14 117.1(5) . .
C16 C15 C10 120.6(5) . .
C14 C15 C10 122.4(5) . .
N2 C16 C15 122.8(5) . .
N2 C16 H16 118.6 . .
C15 C16 H16 118.6 . .
O1A C17 C8 114(2) . .
O1 C17 C8 114.6(6) . .
O3N N1N O1N 120.3(17) . .
O3N N1N O2N 121(2) . .
O1N N1N O2N 118(2) . .
O2M N1M O3M 123(2) . .
O2M N1M O1M 119(2) . .
O3M N1M O1M 118.7(13) . .
N3 Pd2 N3 91.1(2) . 6_556
N3 Pd2 N4 89.78(17) . 2_665
N3 Pd2 N4 179.05(18) 6_556 2_665
N3 Pd2 N4 179.05(18) . 5_666
N3 Pd2 N4 89.78(17) 6_556 5_666
N4 Pd2 N4 89.3(2) 2_665 5_666
C25 N3 C21 119.9(5) . .
C25 N3 Pd2 121.0(4) . .
C21 N3 Pd2 119.0(4) . .
C32 N4 C36 119.4(5) . .
C32 N4 Pd2 120.6(4) . 5_666
C36 N4 Pd2 119.9(4) . 5_666
N3 C21 C22 121.0(5) . .
N3 C21 H21 119.5 . .
C22 C21 H21 119.5 . .
C23 C22 C21 119.5(5) . .
C23 C22 H22 120.2 . .
C21 C22 H22 120.2 . .
C22 C23 C24 119.8(5) . .
C22 C23 H23 120.1 . .
C24 C23 H23 120.1 . .
C25 C24 C23 117.4(5) . .
C25 C24 C26 119.8(5) . .
C23 C24 C26 122.8(5) . .
N3 C25 C24 122.5(5) . .
C31 C26 C27 119.0(5) . .
C31 C26 C24 120.2(5) . .
C27 C26 C24 120.8(5) . .
C28 C27 C26 120.4(5) . .
C28 C27 H27 119.8 . .
C26 C27 H27 119.8 . .
C29 C28 C27 119.7(5) . .
C29 C28 C47 119.7(5) . .
C27 C28 C47 120.6(5) . .
C28 C29 C30 120.4(5) . .
C28 C29 H29 119.8 . .
C30 C29 H29 119.8 . .
C31 C30 C29 118.9(5) . .
C31 C30 C35 121.1(5) . .
C29 C30 C35 120.0(5) . .
C30 C31 C26 121.6(5) . .
C30 C31 H31 119.2 . .
C26 C31 H31 119.2 . .
N4 C32 C33 121.0(5) . .
N4 C32 H32 119.5 . .
C33 C32 H32 119.5 . .
C34 C33 C32 120.3(5) . .
C34 C33 H33 119.9 . .
C32 C33 H33 119.9 . .
C33 C34 C35 119.2(5) . .
C33 C34 H34 120.4 . .
C35 C34 H34 120.4 . .
C36 C35 C34 117.4(5) . .
C36 C35 C30 120.0(5) . .
C34 C35 C30 122.7(5) . .
N4 C36 C35 122.7(5) . .
N4 C36 H36 118.6 . .
C35 C36 H36 118.6 . .
O2A C47 C28 116.4(12) . .
O2 C47 C28 116.2(6) . .
O5N N2N O4N 121.0(19) . .
O5N N2N O6N 118(2) . .
O4N N2N O6N 121.5(18) . .
O11N N4N O10N 118.9(7) . .
O11N N4N O12N 120.4(6) . .
O10N N4N O12N 120.7(7) . .
O8N N3N O9N 114.9(8) . .
O8N N3N O7N 123.9(8) . .
O9N N3N O7N 121.2(8) . .

loop_
_geom_bond_atom_site_label_1
_geom_bond_atom_site_label_2
_geom_bond_distance
_geom_bond_site_symmetry_2
Pd1 N1 2.016(4) 6
Pd1 N1 2.016(4) .
Pd1 N2 2.028(4) 5_655
Pd1 N2 2.028(4) 2_655
N1 C1 1.352(6) .
N1 C5 1.355(6) .
N2 C12 1.339(7) .
N2 C16 1.348(6) .
N2 Pd1 2.028(4) 5_655
C1 C2 1.377(8) .
C1 H1 0.9500 .
C2 C3 1.398(8) .
C2 H2 0.9500 .
C3 C4 1.386(7) .
C3 H3 0.9500 .
C4 C5 1.386(7) .
C4 C6 1.491(7) .
C6 C11 1.395(7) .
C6 C7 1.401(7) .
C7 C8 1.380(8) .
C7 H7 0.9500 .
C8 C9 1.388(8) .
C8 C17 1.515(8) .
C9 C10 1.392(7) .
C9 H9 0.9500 .
C10 C11 1.404(7) .
C10 C15 1.483(7) .
C11 H11 0.9500 .
C12 C13 1.386(8) .
C12 H12 0.9500 .
C13 C14 1.375(8) .
C13 H13 0.9500 .
C14 C15 1.401(7) .
C14 H14 0.9500 .
C15 C16 1.396(7) .
C16 H16 0.9500 .
C17 O1A 1.342(18) .
C17 O1 1.338(9) .
N1N O3N 1.239(14) .
N1N O1N 1.243(14) .
N1N O2N 1.263(11) .
N1M O2M 1.205(12) .
N1M O3M 1.242(13) .
N1M O1M 1.259(13) .
Pd2 N3 2.024(4) .
Pd2 N3 2.024(4) 6_556
Pd2 N4 2.024(4) 2_665
Pd2 N4 2.024(4) 5_666
N3 C25 1.346(7) .
N3 C21 1.347(7) .
N4 C32 1.338(7) .
N4 C36 1.349(7) .
N4 Pd2 2.024(4) 5_666
C21 C22 1.383(8) .
C21 H21 0.9500 .
C22 C23 1.390(8) .
C22 H22 0.9500 .
C23 C24 1.396(7) .
C23 H23 0.9500 .
C24 C25 1.395(8) .
C24 C26 1.470(8) .
C26 C31 1.389(8) .
C26 C27 1.396(8) .
C27 C28 1.392(8) .
C27 H27 0.9500 .
C28 C29 1.391(8) .
C28 C47 1.503(8) .
C29 C30 1.402(8) .
C29 H29 0.9500 .
C30 C31 1.383(8) .
C30 C35 1.494(8) .
C31 H31 0.9500 .
C32 C33 1.378(8) .
C32 H32 0.9500 .
C33 C34 1.375(9) .
C33 H33 0.9500 .
C34 C35 1.404(8) .
C34 H34 0.9500 .
C35 C36 1.383(7) .
C36 H36 0.9500 .
C47 O2A 1.312(15) .
C47 O2 1.330(9) .
N2N O5N 1.238(11) .
N2N O4N 1.252(13) .
N2N O6N 1.255(13) .
N4N O11N 1.212(7) .
N4N O10N 1.222(7) .
N4N O12N 1.234(7) .
N3N O8N 1.239(8) .
N3N O9N 1.253(9) .
N3N O7N 1.293(9) .
O1S C1S 1.35(2) .
O1T C1T 1.338(16) .
O1U C1U 1.37(2) .
O2S C2S 1.37(2) .
O2T C2T 1.35(2) .
O3S C3S 1.36(2) .
O3T C3T 1.35(2) .
O4S C4S 1.49(2) .
